data_7044199
loop_
_publ_author_name
'Ponduru, Tharun Teja'
'Dias, H. V. Rasika'

_publ_section_title
;
 Dinuclear zinc(II) pyrazolates with different degrees of
 ring-fluorination and their use in zinc(II) mediated olefin aziridination
;
_journal_name_full 'Dalton Trans.'
_journal_paper_doi 10.1039/C7DT02951A
_journal_year 2017
_chemical_formula_moiety 'C24 H38 F6 N4 O Zn2'
_chemical_formula_sum 'C24 H38 F6 N4 O Zn2'
_chemical_formula_weight 643.32
_chemical_name_common '[{(3-(CF3),5-(t-Bu)Pz)ZnEt}2(\m-THF)]'
_space_group_crystal_system monoclinic
_space_group_IT_number 14
_space_group_name_Hall '-P 2ybc'
_space_group_name_H-M_alt 'P 1 21/c 1'
_symmetry_space_group_name_Hall '-P 2ybc'
_symmetry_space_group_name_H-M 'P 1 21/c 1'
_atom_sites_solution_hydrogens geom
_atom_sites_solution_primary dual
_audit_creation_date 2017-06-30
_audit_creation_method
;
Olex2 1.2
(compiled 2017.03.28 svn.r3405 for OlexSys, GUI svn.r5337)
;
_audit_update_record
;
2017-08-02 deposited with the CCDC.
2017-09-11 downloaded from the CCDC.
;
_cell_angle_alpha 90
_cell_angle_beta 92.3140(10)
_cell_angle_gamma 90
_cell_formula_units_Z 4
_cell_length_a 10.1083(3)
_cell_length_b 18.2839(6)
_cell_length_c 15.3399(5)
_cell_measurement_reflns_used 9761
_cell_measurement_temperature 100(2)
_cell_measurement_theta_max 30.44
_cell_measurement_theta_min 2.88
_cell_volume 2832.80(16)
_computing_cell_refinement 'SAINT v8.37A (Bruker, 2015)'
_computing_data_reduction 'SAINT v8.37A (Bruker, 2015)'
_computing_molecular_graphics 'Olex2 (Dolomanov et al., 2009)'
_computing_publication_material 'Olex2 (Dolomanov et al., 2009)'
_computing_structure_refinement 'ShelXL (Sheldrick, 2015)'
_computing_structure_solution 'ShelXT (Sheldrick, 2015)'
_diffrn_ambient_temperature 100.0
_diffrn_detector_area_resol_mean 8
_diffrn_measured_fraction_theta_full 0.998
_diffrn_measured_fraction_theta_max 0.998
_diffrn_measurement_device_type 'Bruker D8 Quest with a Photon 100 CMOS detector'
_diffrn_measurement_method '\f and \w scans'
_diffrn_radiation_monochromator graphite
_diffrn_radiation_type MoK\a
_diffrn_radiation_wavelength 0.71073
_diffrn_reflns_av_R_equivalents 0.0187
_diffrn_reflns_av_unetI/netI 0.0144
_diffrn_reflns_Laue_measured_fraction_full 0.998
_diffrn_reflns_Laue_measured_fraction_max 0.998
_diffrn_reflns_limit_h_max 12
_diffrn_reflns_limit_h_min -12
_diffrn_reflns_limit_k_max 22
_diffrn_reflns_limit_k_min -22
_diffrn_reflns_limit_l_max 18
_diffrn_reflns_limit_l_min -18
_diffrn_reflns_number 27345
_diffrn_reflns_point_group_measured_fraction_full 0.998
_diffrn_reflns_point_group_measured_fraction_max 0.998
_diffrn_reflns_theta_full 25.242
_diffrn_reflns_theta_max 25.999
_diffrn_reflns_theta_min 3.005
_diffrn_source 'sealed tube'
_diffrn_standards_number 0
_exptl_absorpt_coefficient_mu 1.757
_exptl_absorpt_correction_T_max 0.7461
_exptl_absorpt_correction_T_min 0.6833
_exptl_absorpt_correction_type multi-scan
_exptl_absorpt_process_details
'SADABS-2016/2 (Bruker,2016/2) was used for absorption correction. wR2(int) was 0.0496 before and 0.0418 after correction. The Ratio of minimum to maximum transmission is 0.9158. The \l/2 correction factor is Not present.'
_exptl_crystal_colour colourless
_exptl_crystal_colour_primary colourless
_exptl_crystal_density_diffrn 1.508
_exptl_crystal_description rods
_exptl_crystal_F_000 1328
_exptl_crystal_size_max 0.21
_exptl_crystal_size_mid 0.2
_exptl_crystal_size_min 0.11
_refine_diff_density_max 1.153
_refine_diff_density_min -0.524
_refine_diff_density_rms 0.058
_refine_ls_extinction_method none
_refine_ls_goodness_of_fit_ref 1.059
_refine_ls_hydrogen_treatment constr
_refine_ls_matrix_type full
_refine_ls_number_parameters 342
_refine_ls_number_reflns 5566
_refine_ls_number_restraints 0
_refine_ls_restrained_S_all 1.059
_refine_ls_R_factor_all 0.0242
_refine_ls_R_factor_gt 0.0225
_refine_ls_shift/su_max 0.001
_refine_ls_shift/su_mean 0.000
_refine_ls_structure_factor_coef Fsqd
_refine_ls_weighting_details 'w=1/[\s^2^(Fo^2^)+(0.0241P)^2^+2.5127P] where P=(Fo^2^+2Fc^2^)/3'
_refine_ls_weighting_scheme calc
_refine_ls_wR_factor_gt 0.0545
_refine_ls_wR_factor_ref 0.0555
_reflns_Friedel_coverage 0.000
_reflns_number_gt 5261
_reflns_number_total 5566
_reflns_threshold_expression 'I > 2\s(I)'
_cod_data_source_file c7dt02951a2.cif
_cod_data_source_block rad524_0m_a
_cod_database_code 7044199
_shelx_shelxl_version_number 2014/7
_shelx_space_group_comment
;
The symmetry employed for this shelxl refinement is uniquely defined
by the following loop, which should always be used as a source of
symmetry information in preference to the above space-group names.
They are only intended as comments.
;
_shelx_estimated_absorpt_t_max 0.830
_shelx_estimated_absorpt_t_min 0.709
_olex2_refinement_description
;
1. Fixed Uiso
 At 1.2 times of:
  All C(H) groups, All C(H,H) groups
 At 1.5 times of:
  All C(H,H,H) groups
2.a Secondary CH2 refined with riding coordinates:
 C17(H17A,H17B), C19(H19A,H19B), C21(H21A,H21B), C22(H22A,H22B), C23(H23A,
 H23B), C24(H24A,H24B)
2.b Aromatic/amide H refined with riding coordinates:
 C2(H2), C10(H10)
2.c Idealised Me refined as rotating group:
 C5(H5A,H5B,H5C), C6(H6A,H6B,H6C), C7(H7A,H7B,H7C), C14(H14A,H14B,H14C),
 C15(H15A,H15B,H15C), C16(H16A,H16B,H16C), C18(H18A,H18B,H18C), C20(H20A,H20B,
 H20C)
;
_olex2_submission_special_instructions 'No special instructions were received'

loop_
_space_group_symop_operation_xyz
'x, y, z'
'-x, y+1/2, -z+1/2'
'-x, -y, -z'
'x, -y-1/2, z-1/2'

loop_
_atom_site_label
_atom_site_type_symbol
_atom_site_fract_x
_atom_site_fract_y
_atom_site_fract_z
_atom_site_U_iso_or_equiv
_atom_site_adp_type
_atom_site_occupancy
_atom_site_site_symmetry_order
_atom_site_calc_flag
_atom_site_refinement_flags_posn
Zn1 Zn 0.82769(2) 0.22219(2) 0.49772(2) 0.01097(5) Uani 1 1 d .
Zn2 Zn 0.50356(2) 0.19283(2) 0.48093(2) 0.01178(5) Uani 1 1 d .
F1 F 0.39705(11) 0.16102(6) 0.26762(9) 0.0341(3) Uani 1 1 d .
F2 F 0.38743(12) 0.06196(8) 0.34031(8) 0.0413(3) Uani 1 1 d .
F3 F 0.45798(11) 0.05996(7) 0.21129(8) 0.0362(3) Uani 1 1 d .
F4 F 0.94033(10) 0.36306(6) 0.40582(8) 0.0290(2) Uani 1 1 d .
F5 F 0.91193(11) 0.41958(6) 0.52592(7) 0.0292(2) Uani 1 1 d .
F6 F 0.85888(11) 0.47190(6) 0.40442(8) 0.0288(2) Uani 1 1 d .
O O 0.66869(11) 0.18404(6) 0.58491(7) 0.0137(2) Uani 1 1 d .
N1 N 0.75989(13) 0.15113(7) 0.40422(8) 0.0119(3) Uani 1 1 d .
N2 N 0.62509(13) 0.14742(7) 0.39266(8) 0.0122(3) Uani 1 1 d .
N3 N 0.69948(13) 0.30735(7) 0.46710(8) 0.0113(3) Uani 1 1 d .
N4 N 0.56506(13) 0.29715(7) 0.46267(8) 0.0113(3) Uani 1 1 d .
C1 C 0.81598(15) 0.11621(8) 0.33715(10) 0.0122(3) Uani 1 1 d .
C2 C 0.71594(16) 0.09022(8) 0.28033(10) 0.0142(3) Uani 1 1 d .
H2 H 0.7253 0.0642 0.2274 0.017 Uiso 1 1 calc R
C3 C 0.59966(16) 0.11085(8) 0.31829(10) 0.0134(3) Uani 1 1 d .
C4 C 0.96398(16) 0.10744(9) 0.33082(10) 0.0145(3) Uani 1 1 d .
C5 C 1.02025(17) 0.06830(10) 0.41248(11) 0.0200(3) Uani 1 1 d .
H5A H 1.0054 0.0984 0.4640 0.030 Uiso 1 1 calc GR
H5B H 1.1155 0.0604 0.4071 0.030 Uiso 1 1 calc GR
H5C H 0.9759 0.0210 0.4185 0.030 Uiso 1 1 calc GR
C6 C 1.03018(17) 0.18227(10) 0.32128(12) 0.0220(4) Uani 1 1 d .
H6A H 0.9912 0.2075 0.2700 0.033 Uiso 1 1 calc GR
H6B H 1.1253 0.1756 0.3141 0.033 Uiso 1 1 calc GR
H6C H 1.0164 0.2116 0.3736 0.033 Uiso 1 1 calc GR
C7 C 0.99357(19) 0.06070(11) 0.25084(12) 0.0263(4) Uani 1 1 d .
H7A H 0.9515 0.0127 0.2561 0.040 Uiso 1 1 calc GR
H7B H 1.0895 0.0544 0.2474 0.040 Uiso 1 1 calc GR
H7C H 0.9586 0.0851 0.1979 0.040 Uiso 1 1 calc GR
C8 C 0.46175(16) 0.09880(9) 0.28473(11) 0.0176(3) Uani 1 1 d .
C9 C 0.72066(15) 0.37783(8) 0.44766(9) 0.0121(3) Uani 1 1 d .
C10 C 0.60264(16) 0.41411(8) 0.43023(10) 0.0128(3) Uani 1 1 d .
H10 H 0.5904 0.4641 0.4148 0.015 Uiso 1 1 calc R
C11 C 0.50558(15) 0.36109(8) 0.44029(9) 0.0117(3) Uani 1 1 d .
C12 C 0.85729(16) 0.40773(9) 0.44617(11) 0.0162(3) Uani 1 1 d .
C13 C 0.35637(16) 0.36887(9) 0.42946(10) 0.0148(3) Uani 1 1 d .
C14 C 0.32263(17) 0.44392(9) 0.39009(12) 0.0200(3) Uani 1 1 d .
H14A H 0.3596 0.4824 0.4283 0.030 Uiso 1 1 calc GR
H14B H 0.2263 0.4495 0.3843 0.030 Uiso 1 1 calc GR
H14C H 0.3604 0.4479 0.3324 0.030 Uiso 1 1 calc GR
C15 C 0.29480(17) 0.36231(10) 0.51901(12) 0.0212(4) Uani 1 1 d .
H15A H 0.3136 0.3137 0.5434 0.032 Uiso 1 1 calc GR
H15B H 0.1988 0.3693 0.5124 0.032 Uiso 1 1 calc GR
H15C H 0.3327 0.3998 0.5583 0.032 Uiso 1 1 calc GR
C16 C 0.29862(18) 0.31021(9) 0.36746(12) 0.0219(4) Uani 1 1 d .
H16A H 0.3420 0.3130 0.3116 0.033 Uiso 1 1 calc GR
H16B H 0.2033 0.3184 0.3579 0.033 Uiso 1 1 calc GR
H16C H 0.3136 0.2617 0.3933 0.033 Uiso 1 1 calc GR
C17 C 0.99206(17) 0.23551(10) 0.57009(11) 0.0198(3) Uani 1 1 d .
H17A H 1.0657 0.2412 0.5300 0.024 Uiso 1 1 calc R
H17B H 0.9842 0.2824 0.6018 0.024 Uiso 1 1 calc R
C18 C 1.03320(17) 0.17692(10) 0.63713(11) 0.0208(4) Uani 1 1 d .
H18A H 1.0459 0.1302 0.6073 0.031 Uiso 1 1 calc GR
H18B H 0.9639 0.1716 0.6795 0.031 Uiso 1 1 calc GR
H18C H 1.1162 0.1915 0.6675 0.031 Uiso 1 1 calc GR
C19 C 0.34335(18) 0.15074(10) 0.53007(14) 0.0253(4) Uani 1 1 d .
H19A H 0.3210 0.1806 0.5812 0.030 Uiso 1 1 calc R
H19B H 0.2697 0.1564 0.4860 0.030 Uiso 1 1 calc R
C20 C 0.34699(18) 0.07077(10) 0.55863(14) 0.0279(4) Uani 1 1 d .
H20A H 0.3778 0.0404 0.5109 0.042 Uiso 1 1 calc GR
H20B H 0.2579 0.0552 0.5736 0.042 Uiso 1 1 calc GR
H20C H 0.4075 0.0654 0.6097 0.042 Uiso 1 1 calc GR
C21 C 0.6444(2) 0.23334(10) 0.65827(11) 0.0242(4) Uani 1 1 d .
H21A H 0.5501 0.2480 0.6576 0.029 Uiso 1 1 calc R
H21B H 0.6995 0.2779 0.6545 0.029 Uiso 1 1 calc R
C22 C 0.6801(3) 0.19205(11) 0.73891(12) 0.0342(5) Uani 1 1 d .
H22A H 0.6214 0.2056 0.7865 0.041 Uiso 1 1 calc R
H22B H 0.7730 0.2018 0.7583 0.041 Uiso 1 1 calc R
C23 C 0.6619(3) 0.11319(11) 0.71422(12) 0.0332(5) Uani 1 1 d .
H23A H 0.5697 0.0973 0.7229 0.040 Uiso 1 1 calc R
H23B H 0.7229 0.0816 0.7496 0.040 Uiso 1 1 calc R
C24 C 0.69355(17) 0.10977(9) 0.61865(10) 0.0165(3) Uani 1 1 d .
H24A H 0.7871 0.0957 0.6118 0.020 Uiso 1 1 calc R
H24B H 0.6359 0.0738 0.5874 0.020 Uiso 1 1 calc R

loop_
_atom_site_aniso_label
_atom_site_aniso_U_11
_atom_site_aniso_U_22
_atom_site_aniso_U_33
_atom_site_aniso_U_23
_atom_site_aniso_U_13
_atom_site_aniso_U_12
Zn1 0.01137(9) 0.01156(9) 0.00982(9) -0.00131(6) -0.00171(6) -0.00009(6)
Zn2 0.01148(9) 0.00967(9) 0.01429(10) 0.00056(6) 0.00181(7) -0.00112(6)
F1 0.0217(6) 0.0211(6) 0.0581(8) -0.0070(5) -0.0147(5) 0.0064(4)
F2 0.0268(6) 0.0579(8) 0.0385(7) 0.0112(6) -0.0059(5) -0.0230(6)
F3 0.0258(6) 0.0468(7) 0.0350(6) -0.0282(6) -0.0122(5) 0.0053(5)
F4 0.0171(5) 0.0276(6) 0.0429(7) -0.0076(5) 0.0090(5) -0.0030(4)
F5 0.0258(6) 0.0376(6) 0.0232(5) -0.0008(5) -0.0095(4) -0.0132(5)
F6 0.0243(5) 0.0207(5) 0.0412(6) 0.0147(5) -0.0017(5) -0.0095(4)
O 0.0224(6) 0.0096(5) 0.0093(5) 0.0003(4) 0.0022(4) 0.0013(4)
N1 0.0120(6) 0.0121(6) 0.0115(6) -0.0009(5) -0.0004(5) -0.0004(5)
N2 0.0119(6) 0.0120(6) 0.0126(6) -0.0011(5) -0.0011(5) -0.0012(5)
N3 0.0114(6) 0.0118(6) 0.0106(6) -0.0001(5) -0.0002(5) -0.0013(5)
N4 0.0114(6) 0.0109(6) 0.0115(6) 0.0000(5) 0.0004(5) -0.0007(5)
C1 0.0170(8) 0.0092(7) 0.0103(7) 0.0006(6) 0.0008(6) 0.0002(6)
C2 0.0190(8) 0.0121(7) 0.0112(7) -0.0026(6) -0.0010(6) 0.0002(6)
C3 0.0163(8) 0.0101(7) 0.0136(7) -0.0006(6) -0.0030(6) -0.0010(6)
C4 0.0152(8) 0.0154(8) 0.0130(7) -0.0023(6) 0.0021(6) 0.0004(6)
C5 0.0184(8) 0.0216(8) 0.0198(8) 0.0016(7) -0.0012(6) 0.0037(7)
C6 0.0188(8) 0.0211(9) 0.0266(9) 0.0022(7) 0.0068(7) -0.0032(7)
C7 0.0225(9) 0.0348(11) 0.0219(9) -0.0122(8) 0.0034(7) 0.0049(8)
C8 0.0185(8) 0.0150(8) 0.0190(8) -0.0056(6) -0.0031(6) -0.0005(6)
C9 0.0162(8) 0.0114(7) 0.0087(7) -0.0005(6) -0.0004(6) -0.0030(6)
C10 0.0178(8) 0.0097(7) 0.0109(7) -0.0003(6) -0.0012(6) -0.0009(6)
C11 0.0151(7) 0.0114(7) 0.0085(7) -0.0009(6) -0.0005(5) 0.0004(6)
C12 0.0175(8) 0.0136(8) 0.0173(8) 0.0015(6) -0.0012(6) -0.0031(6)
C13 0.0140(8) 0.0119(7) 0.0182(8) -0.0002(6) -0.0025(6) 0.0011(6)
C14 0.0189(8) 0.0156(8) 0.0253(9) 0.0025(7) -0.0027(7) 0.0035(6)
C15 0.0174(8) 0.0215(9) 0.0249(9) 0.0017(7) 0.0046(7) 0.0014(7)
C16 0.0189(8) 0.0164(8) 0.0297(9) -0.0034(7) -0.0093(7) 0.0006(7)
C17 0.0187(8) 0.0200(8) 0.0201(8) -0.0029(7) -0.0073(7) -0.0011(7)
C18 0.0177(8) 0.0285(9) 0.0158(8) -0.0019(7) -0.0028(6) 0.0039(7)
C19 0.0178(8) 0.0174(9) 0.0414(11) 0.0062(8) 0.0097(8) -0.0011(7)
C20 0.0203(9) 0.0213(9) 0.0422(11) 0.0122(8) 0.0035(8) -0.0045(7)
C21 0.0435(11) 0.0174(8) 0.0119(8) -0.0044(7) 0.0051(7) 0.0061(8)
C22 0.0592(14) 0.0266(10) 0.0172(9) 0.0001(8) 0.0066(9) 0.0054(9)
C23 0.0660(15) 0.0202(9) 0.0137(9) 0.0036(7) 0.0038(9) -0.0044(9)
C24 0.0240(8) 0.0107(7) 0.0147(8) 0.0030(6) -0.0003(6) 0.0003(6)

loop_
_atom_type_symbol
_atom_type_description
_atom_type_scat_dispersion_real
_atom_type_scat_dispersion_imag
_atom_type_scat_source
C C 0.0033 0.0016 'International Tables Vol C Tables 4.2.6.8 and 6.1.1.4'
H H 0.0000 0.0000 'International Tables Vol C Tables 4.2.6.8 and 6.1.1.4'
F F 0.0171 0.0103 'International Tables Vol C Tables 4.2.6.8 and 6.1.1.4'
N N 0.0061 0.0033 'International Tables Vol C Tables 4.2.6.8 and 6.1.1.4'
O O 0.0106 0.0060 'International Tables Vol C Tables 4.2.6.8 and 6.1.1.4'
Zn Zn 0.2839 1.4301 'International Tables Vol C Tables 4.2.6.8 and 6.1.1.4'

loop_
_geom_angle_atom_site_label_1
_geom_angle_atom_site_label_2
_geom_angle_atom_site_label_3
_geom_angle
N1 Zn1 O 89.58(5)
N1 Zn1 N3 97.51(5)
N3 Zn1 O 84.96(5)
C17 Zn1 O 108.05(6)
C17 Zn1 N1 136.62(6)
C17 Zn1 N3 122.68(6)
N2 Zn2 O 89.55(5)
N4 Zn2 O 86.72(5)
N4 Zn2 N2 95.44(5)
C19 Zn2 O 107.24(7)
C19 Zn2 N2 128.39(7)
C19 Zn2 N4 132.93(6)
Zn1 O Zn2 94.78(4)
C21 O Zn1 114.29(10)
C21 O Zn2 110.74(10)
C21 O C24 109.15(11)
C24 O Zn1 112.36(9)
C24 O Zn2 115.05(9)
N2 N1 Zn1 115.37(9)
C1 N1 Zn1 134.22(11)
C1 N1 N2 108.86(12)
N1 N2 Zn2 121.10(9)
C3 N2 Zn2 131.96(11)
C3 N2 N1 106.93(12)
N4 N3 Zn1 121.32(9)
C9 N3 Zn1 132.03(11)
C9 N3 N4 106.64(12)
N3 N4 Zn2 115.46(9)
C11 N4 Zn2 135.40(11)
C11 N4 N3 108.94(12)
N1 C1 C2 108.71(14)
N1 C1 C4 122.99(13)
C2 C1 C4 128.29(14)
C1 C2 H2 127.7
C3 C2 C1 104.56(13)
C3 C2 H2 127.7
N2 C3 C2 110.94(14)
N2 C3 C8 121.04(14)
C2 C3 C8 127.99(14)
C1 C4 C5 109.43(13)
C1 C4 C6 110.40(13)
C1 C4 C7 109.62(13)
C5 C4 C6 110.24(14)
C5 C4 C7 108.40(14)
C6 C4 C7 108.72(14)
C4 C5 H5A 109.5
C4 C5 H5B 109.5
C4 C5 H5C 109.5
H5A C5 H5B 109.5
H5A C5 H5C 109.5
H5B C5 H5C 109.5
C4 C6 H6A 109.5
C4 C6 H6B 109.5
C4 C6 H6C 109.5
H6A C6 H6B 109.5
H6A C6 H6C 109.5
H6B C6 H6C 109.5
C4 C7 H7A 109.5
C4 C7 H7B 109.5
C4 C7 H7C 109.5
H7A C7 H7B 109.5
H7A C7 H7C 109.5
H7B C7 H7C 109.5
F1 C8 F2 105.72(14)
F1 C8 C3 112.87(13)
F2 C8 C3 113.39(14)
F3 C8 F1 106.96(14)
F3 C8 F2 105.81(14)
F3 C8 C3 111.56(14)
N3 C9 C10 111.09(14)
N3 C9 C12 120.88(14)
C10 C9 C12 128.02(14)
C9 C10 H10 127.7
C9 C10 C11 104.54(13)
C11 C10 H10 127.7
N4 C11 C10 108.79(13)
N4 C11 C13 122.58(14)
C10 C11 C13 128.63(14)
F4 C12 C9 112.49(13)
F5 C12 F4 106.11(13)
F5 C12 C9 113.24(13)
F6 C12 F4 107.08(13)
F6 C12 F5 106.45(13)
F6 C12 C9 111.05(13)
C11 C13 C14 109.36(13)
C11 C13 C15 109.38(13)
C11 C13 C16 110.74(13)
C14 C13 C15 109.32(14)
C14 C13 C16 107.99(13)
C16 C13 C15 110.03(14)
C13 C14 H14A 109.5
C13 C14 H14B 109.5
C13 C14 H14C 109.5
H14A C14 H14B 109.5
H14A C14 H14C 109.5
H14B C14 H14C 109.5
C13 C15 H15A 109.5
C13 C15 H15B 109.5
C13 C15 H15C 109.5
H15A C15 H15B 109.5
H15A C15 H15C 109.5
H15B C15 H15C 109.5
C13 C16 H16A 109.5
C13 C16 H16B 109.5
C13 C16 H16C 109.5
H16A C16 H16B 109.5
H16A C16 H16C 109.5
H16B C16 H16C 109.5
Zn1 C17 H17A 107.5
Zn1 C17 H17B 107.5
H17A C17 H17B 107.0
C18 C17 Zn1 119.39(12)
C18 C17 H17A 107.5
C18 C17 H17B 107.5
C17 C18 H18A 109.5
C17 C18 H18B 109.5
C17 C18 H18C 109.5
H18A C18 H18B 109.5
H18A C18 H18C 109.5
H18B C18 H18C 109.5
Zn2 C19 H19A 107.7
Zn2 C19 H19B 107.7
H19A C19 H19B 107.1
C20 C19 Zn2 118.25(12)
C20 C19 H19A 107.7
C20 C19 H19B 107.7
C19 C20 H20A 109.5
C19 C20 H20B 109.5
C19 C20 H20C 109.5
H20A C20 H20B 109.5
H20A C20 H20C 109.5
H20B C20 H20C 109.5
O C21 H21A 110.4
O C21 H21B 110.4
O C21 C22 106.50(14)
H21A C21 H21B 108.6
C22 C21 H21A 110.4
C22 C21 H21B 110.4
C21 C22 H22A 110.8
C21 C22 H22B 110.8
C21 C22 C23 104.82(16)
H22A C22 H22B 108.9
C23 C22 H22A 110.8
C23 C22 H22B 110.8
C22 C23 H23A 110.8
C22 C23 H23B 110.8
C22 C23 C24 104.80(15)
H23A C23 H23B 108.9
C24 C23 H23A 110.8
C24 C23 H23B 110.8
O C24 C23 105.23(13)
O C24 H24A 110.7
O C24 H24B 110.7
C23 C24 H24A 110.7
C23 C24 H24B 110.7
H24A C24 H24B 108.8

loop_
_geom_bond_atom_site_label_1
_geom_bond_atom_site_label_2
_geom_bond_distance
Zn1 O 2.2433(11)
Zn1 N1 2.0336(13)
Zn1 N3 2.0677(13)
Zn1 C17 1.9757(16)
Zn2 O 2.2675(11)
Zn2 N2 2.0412(13)
Zn2 N4 2.0291(13)
Zn2 C19 1.9701(17)
F1 C8 1.333(2)
F2 C8 1.340(2)
F3 C8 1.3310(19)
F4 C12 1.340(2)
F5 C12 1.3394(19)
F6 C12 1.3371(19)
O C21 1.4702(19)
O C24 1.4712(18)
N1 N2 1.3686(18)
N1 C1 1.355(2)
N2 C3 1.338(2)
N3 N4 1.3705(18)
N3 C9 1.342(2)
N4 C11 1.353(2)
C1 C2 1.392(2)
C1 C4 1.512(2)
C2 H2 0.9500
C2 C3 1.385(2)
C3 C8 1.483(2)
C4 C5 1.532(2)
C4 C6 1.533(2)
C4 C7 1.534(2)
C5 H5A 0.9800
C5 H5B 0.9800
C5 H5C 0.9800
C6 H6A 0.9800
C6 H6B 0.9800
C6 H6C 0.9800
C7 H7A 0.9800
C7 H7B 0.9800
C7 H7C 0.9800
C9 C10 1.382(2)
C9 C12 1.486(2)
C10 H10 0.9500
C10 C11 1.392(2)
C11 C13 1.517(2)
C13 C14 1.532(2)
C13 C15 1.535(2)
C13 C16 1.533(2)
C14 H14A 0.9800
C14 H14B 0.9800
C14 H14C 0.9800
C15 H15A 0.9800
C15 H15B 0.9800
C15 H15C 0.9800
C16 H16A 0.9800
C16 H16B 0.9800
C16 H16C 0.9800
C17 H17A 0.9900
C17 H17B 0.9900
C17 C18 1.531(2)
C18 H18A 0.9800
C18 H18B 0.9800
C18 H18C 0.9800
C19 H19A 0.9900
C19 H19B 0.9900
C19 C20 1.526(2)
C20 H20A 0.9800
C20 H20B 0.9800
C20 H20C 0.9800
C21 H21A 0.9900
C21 H21B 0.9900
C21 C22 1.481(3)
C22 H22A 0.9900
C22 H22B 0.9900
C22 C23 1.500(3)
C23 H23A 0.9900
C23 H23B 0.9900
C23 C24 1.514(2)
C24 H24A 0.9900
C24 H24B 0.9900
